data_4105357
loop_
_publ_author_name
'Marwan W. Ghosn'
'Christian Wolf'

_publ_contact_author_email cw27@georgetown.edu
_publ_contact_author_name 'Christian Wolf'
_publ_section_title
;
 Chiral Amplification with a Stereodynamic Triaryl Probe: Assignment of
 the Absolute Configuration and Enantiomeric Excess of Amino Alcohols
;
_journal_name_full 'Journal of the American Chemical Society'
_journal_page_first 16360
_journal_page_last 16361
_journal_paper_doi 10.1021/ja907741v
_journal_volume 131
_journal_year 2009
_chemical_absolute_configuration rm
_chemical_formula_sum 'C30 H30 N2 O4'
_chemical_formula_weight 482.57
_chemical_name_systematic
;
 ?
;
_space_group_IT_number 92
_symmetry_cell_setting tetragonal
_symmetry_space_group_name_Hall 'P 4abw 2nw'
_symmetry_space_group_name_H-M 'P 41 21 2'
_atom_sites_solution_hydrogens geom
_atom_sites_solution_primary direct
_atom_sites_solution_secondary difmap
_audit_creation_method SHELXL-97
_cell_angle_alpha 90.00
_cell_angle_beta 90.00
_cell_angle_gamma 90.00
_cell_formula_units_Z 4
_cell_length_a 12.0796(7)
_cell_length_b 12.0796(7)
_cell_length_c 17.3913(10)
_cell_measurement_reflns_used 23270
_cell_measurement_temperature 100(2)
_cell_measurement_theta_max 27.2615
_cell_measurement_theta_min 2.382
_cell_volume 2537.7(3)
_computing_cell_refinement 'SAINT, Bruker-AXS'
_computing_data_collection 'APEX2, Bruker-AXS'
_computing_data_reduction 'SAINT, Bruker-AXS'
_computing_molecular_graphics 'X-SEED, L.Barbour (1999); http://x-seed.net/'
_computing_structure_refinement 'SHELXL-97 (Sheldrick, 1997)'
_computing_structure_solution 'SHELXS-97 (Sheldrick, 1990)'
_diffrn_ambient_temperature 100(2)
_diffrn_measured_fraction_theta_full 0.993
_diffrn_measured_fraction_theta_max 0.993
_diffrn_measurement_device_type 'Siemens SMART 1000 CCD'
_diffrn_measurement_method 'omega scans'
_diffrn_radiation_monochromator graphite
_diffrn_radiation_source 'fine-focus sealed tube'
_diffrn_radiation_type MoK\a
_diffrn_radiation_wavelength 0.71073
_diffrn_reflns_av_R_equivalents 0.0310
_diffrn_reflns_av_sigmaI/netI 0.0193
_diffrn_reflns_limit_h_max 15
_diffrn_reflns_limit_h_min -15
_diffrn_reflns_limit_k_max 15
_diffrn_reflns_limit_k_min -15
_diffrn_reflns_limit_l_max 22
_diffrn_reflns_limit_l_min -22
_diffrn_reflns_number 23197
_diffrn_reflns_theta_full 28.31
_diffrn_reflns_theta_max 28.31
_diffrn_reflns_theta_min 2.05
_exptl_absorpt_coefficient_mu 0.084
_exptl_absorpt_correction_T_max 0.7457
_exptl_absorpt_correction_T_min 0.6670
_exptl_absorpt_correction_type multi-scan
_exptl_crystal_colour orange
_exptl_crystal_density_diffrn 1.263
_exptl_crystal_description plate
_exptl_crystal_F_000 1024
_exptl_crystal_size_max 0.60
_exptl_crystal_size_mid 0.50
_exptl_crystal_size_min 0.40
_refine_diff_density_max 0.248
_refine_diff_density_min -0.145
_refine_diff_density_rms 0.035
_refine_ls_abs_structure_details 'Flack H D (1983), Acta Cryst. A39, 876-881'
_refine_ls_abs_structure_Flack 0.6(10)
_refine_ls_extinction_method none
_refine_ls_goodness_of_fit_ref 1.035
_refine_ls_hydrogen_treatment mixed
_refine_ls_matrix_type full
_refine_ls_number_parameters 224
_refine_ls_number_reflns 3130
_refine_ls_number_restraints 0
_refine_ls_restrained_S_all 1.035
_refine_ls_R_factor_all 0.0351
_refine_ls_R_factor_gt 0.0316
_refine_ls_shift/su_max 0.000
_refine_ls_shift/su_mean 0.000
_refine_ls_structure_factor_coef Fsqd
_refine_ls_weighting_details 'calc w=1/[\s^2^(Fo^2^)+(0.0423P)^2^+0.5164P] where P=(Fo^2^+2Fc^2^)/3'
_refine_ls_weighting_scheme calc
_refine_ls_wR_factor_gt 0.0784
_refine_ls_wR_factor_ref 0.0810
_reflns_number_gt 2908
_reflns_number_total 3130
_reflns_threshold_expression >2sigma(I)
_cod_data_source_file ja907741v_si_002.cif
_cod_data_source_block C:\Documents
_cod_database_code 4105357

loop_
_symmetry_equiv_pos_as_xyz
'x, y, z'
'-y+1/2, x+1/2, z+1/4'
'-x, -y, z+1/2'
'y+1/2, -x+1/2, z+3/4'
'x+1/2, -y+1/2, -z+3/4'
'-x+1/2, y+1/2, -z+1/4'
'y, x, -z'
'-y, -x, -z+1/2'

loop_
_atom_site_label
_atom_site_type_symbol
_atom_site_fract_x
_atom_site_fract_y
_atom_site_fract_z
_atom_site_U_iso_or_equiv
_atom_site_adp_type
_atom_site_occupancy
_atom_site_symmetry_multiplicity
_atom_site_calc_flag
_atom_site_refinement_flags
O1 O 0.16940(7) 0.29066(7) 0.09494(5) 0.02159(19) Uani 1 1 d .
C2 C -0.05848(9) 0.11383(10) 0.02901(6) 0.0156(2) Uani 1 1 d .
C3 C -0.04888(9) 0.02425(10) 0.07870(6) 0.0165(2) Uani 1 1 d .
N4 N 0.07582(9) 0.37211(8) -0.02418(6) 0.0188(2) Uani 1 1 d .
C5 C -0.13605(10) -0.13605(10) 0.0000 0.0187(3) Uani 1 2 d S
O6 O 0.22782(8) 0.37473(9) -0.15705(6) 0.0346(3) Uani 1 1 d .
C7 C 0.01333(10) 0.20396(10) 0.03358(6) 0.0159(2) Uani 1 1 d .
C8 C 0.00806(10) 0.29108(10) -0.02448(7) 0.0172(2) Uani 1 1 d .
C9 C 0.09507(10) 0.20642(10) 0.09153(7) 0.0169(2) Uani 1 1 d .
C10 C -0.22060(10) -0.22060(10) 0.0000 0.0248(4) Uani 1 2 d S
C11 C 0.03023(10) 0.03033(10) 0.13750(6) 0.0186(2) Uani 1 1 d .
C12 C -0.12042(10) -0.07543(10) 0.07075(7) 0.0183(2) Uani 1 1 d .
C13 C 0.10134(10) 0.12004(10) 0.14436(7) 0.0190(2) Uani 1 1 d .
C14 C -0.25251(11) -0.19620(12) 0.13627(9) 0.0302(3) Uani 1 1 d .
C15 C -0.17701(10) -0.10736(11) 0.13608(8) 0.0241(3) Uani 1 1 d .
C16 C 0.07089(10) 0.45420(10) -0.08636(7) 0.0205(2) Uani 1 1 d .
C17 C 0.02668(15) 0.56387(12) -0.05595(9) 0.0338(3) Uani 1 1 d .
C18 C -0.27555(11) -0.24893(12) 0.06939(9) 0.0308(3) Uani 1 1 d .
C19 C 0.18735(11) 0.46926(11) -0.11760(8) 0.0261(3) Uani 1 1 d .
H1 H 0.0394(13) -0.0304(13) 0.1724(8) 0.021(4) Uiso 1 1 d .
H2 H -0.1122(12) 0.1131(12) -0.0105(8) 0.015(3) Uiso 1 1 d .
H3 H 0.1596(13) 0.1229(13) 0.1831(9) 0.024(4) Uiso 1 1 d .
H4 H -0.0477(12) 0.2854(12) -0.0642(8) 0.017(3) Uiso 1 1 d .
H5 H 0.0224(13) 0.4258(13) -0.1278(8) 0.021(4) Uiso 1 1 d .
H6 H 0.2347(14) 0.4939(14) -0.0716(9) 0.030(4) Uiso 1 1 d .
H7 H 0.1856(12) 0.5288(13) -0.1553(9) 0.021(4) Uiso 1 1 d .
H8 H -0.1646(14) -0.0660(14) 0.1819(10) 0.033(4) Uiso 1 1 d .
H9 H -0.2884(15) -0.2161(15) 0.1844(10) 0.033(4) Uiso 1 1 d .
H10 H 0.0205(14) 0.6155(15) -0.0974(10) 0.037(4) Uiso 1 1 d .
H11 H -0.0515(17) 0.5515(16) -0.0328(10) 0.047(6) Uiso 1 1 d .
H12 H 0.0763(17) 0.5966(16) -0.0146(11) 0.044(5) Uiso 1 1 d .
H13 H 0.2362(17) 0.3216(17) -0.1227(11) 0.048(6) Uiso 1 1 d .
H14 H 0.1531(17) 0.3348(17) 0.0496(11) 0.047(5) Uiso 1 1 d .
H15 H -0.3291(14) -0.3071(14) 0.0668(9) 0.032(4) Uiso 1 1 d .

loop_
_atom_site_aniso_label
_atom_site_aniso_U_11
_atom_site_aniso_U_22
_atom_site_aniso_U_33
_atom_site_aniso_U_23
_atom_site_aniso_U_13
_atom_site_aniso_U_12
O1 0.0218(4) 0.0184(4) 0.0246(4) -0.0004(4) -0.0053(4) -0.0030(3)
C2 0.0133(5) 0.0189(6) 0.0146(5) -0.0018(4) 0.0012(4) 0.0028(4)
C3 0.0150(5) 0.0170(5) 0.0175(5) -0.0006(4) 0.0042(4) 0.0016(4)
N4 0.0189(5) 0.0180(5) 0.0195(5) 0.0012(4) 0.0015(4) 0.0009(4)
C5 0.0144(5) 0.0144(5) 0.0273(8) 0.0042(5) -0.0042(5) 0.0005(6)
O6 0.0360(6) 0.0307(5) 0.0370(5) 0.0139(5) 0.0160(5) 0.0091(5)
C7 0.0157(5) 0.0164(5) 0.0156(5) -0.0013(4) 0.0029(4) 0.0030(4)
C8 0.0158(5) 0.0189(6) 0.0171(5) -0.0011(4) 0.0006(4) 0.0024(4)
C9 0.0167(5) 0.0170(5) 0.0170(5) -0.0041(4) 0.0014(4) 0.0016(4)
C10 0.0175(5) 0.0175(5) 0.0394(10) 0.0067(5) -0.0067(5) -0.0013(7)
C11 0.0202(6) 0.0198(6) 0.0158(5) 0.0030(4) 0.0019(4) 0.0025(4)
C12 0.0138(5) 0.0170(5) 0.0240(6) 0.0061(4) -0.0007(4) 0.0020(4)
C13 0.0196(6) 0.0223(6) 0.0150(5) -0.0031(4) -0.0012(4) 0.0022(5)
C14 0.0190(6) 0.0316(7) 0.0400(8) 0.0160(6) 0.0045(6) -0.0017(5)
C15 0.0181(6) 0.0260(6) 0.0281(7) 0.0078(5) 0.0028(5) 0.0031(5)
C16 0.0199(6) 0.0198(6) 0.0219(6) 0.0048(5) -0.0008(5) -0.0008(4)
C17 0.0438(9) 0.0234(7) 0.0343(7) 0.0078(6) 0.0040(7) 0.0108(6)
C18 0.0174(6) 0.0234(6) 0.0516(9) 0.0139(6) -0.0026(6) -0.0047(5)
C19 0.0234(6) 0.0231(6) 0.0318(7) 0.0089(6) 0.0021(5) -0.0030(5)

loop_
_atom_type_symbol
_atom_type_description
_atom_type_scat_dispersion_real
_atom_type_scat_dispersion_imag
_atom_type_scat_source
C C 0.0033 0.0016 'International Tables Vol C Tables 4.2.6.8 and 6.1.1.4'
H H 0.0000 0.0000 'International Tables Vol C Tables 4.2.6.8 and 6.1.1.4'
N N 0.0061 0.0033 'International Tables Vol C Tables 4.2.6.8 and 6.1.1.4'
O O 0.0106 0.0060 'International Tables Vol C Tables 4.2.6.8 and 6.1.1.4'

loop_
_geom_angle_atom_site_label_1
_geom_angle_atom_site_label_2
_geom_angle_atom_site_label_3
_geom_angle
_geom_angle_site_symmetry_1
_geom_angle_site_symmetry_3
C9 O1 H14 103.9(12) . .
C3 C2 C7 121.37(11) . .
C3 C2 H2 120.2(9) . .
C7 C2 H2 118.4(9) . .
C2 C3 C11 118.02(11) . .
C2 C3 C12 121.57(10) . .
C11 C3 C12 120.41(10) . .
C8 N4 C16 119.28(11) . .
C12 C5 C12 126.39(15) . 7
C12 C5 C10 116.81(7) . .
C12 C5 C10 116.81(7) 7 .
C19 O6 H13 107.3(13) . .
C2 C7 C9 119.50(11) . .
C2 C7 C8 119.76(11) . .
C9 C7 C8 120.61(10) . .
N4 C8 C7 121.49(11) . .
N4 C8 H4 120.2(8) . .
C7 C8 H4 118.3(8) . .
O1 C9 C13 119.78(10) . .
O1 C9 C7 120.63(11) . .
C13 C9 C7 119.57(11) . .
C18 C10 C18 119.83(17) 7 .
C18 C10 C5 120.09(9) 7 .
C18 C10 C5 120.09(9) . .
C13 C11 C3 121.71(11) . .
C13 C11 H1 118.2(9) . .
C3 C11 H1 120.0(9) . .
C15 C12 C5 119.64(12) . .
C15 C12 C3 115.90(11) . .
C5 C12 C3 124.42(11) . .
C11 C13 C9 119.65(11) . .
C11 C13 H3 122.3(9) . .
C9 C13 H3 118.0(9) . .
C18 C14 C15 119.29(13) . .
C18 C14 H9 122.1(10) . .
C15 C14 H9 118.6(10) . .
C12 C15 C14 122.37(13) . .
C12 C15 H8 117.7(10) . .
C14 C15 H8 120.0(10) . .
N4 C16 C19 107.87(10) . .
N4 C16 C17 110.24(10) . .
C19 C16 C17 110.16(11) . .
N4 C16 H5 109.0(9) . .
C19 C16 H5 109.3(9) . .
C17 C16 H5 110.3(9) . .
C16 C17 H10 109.5(10) . .
C16 C17 H11 109.2(11) . .
H10 C17 H11 108.4(14) . .
C16 C17 H12 112.1(11) . .
H10 C17 H12 109.1(15) . .
H11 C17 H12 108.5(15) . .
C14 C18 C10 121.36(13) . .
C14 C18 H15 121.7(10) . .
C10 C18 H15 117.0(10) . .
O6 C19 C16 113.30(11) . .
O6 C19 H6 114.7(9) . .
C16 C19 H6 105.8(9) . .
O6 C19 H7 106.1(9) . .
C16 C19 H7 108.0(9) . .
H6 C19 H7 108.8(13) . .

loop_
_geom_bond_atom_site_label_1
_geom_bond_atom_site_label_2
_geom_bond_distance
_geom_bond_site_symmetry_2
O1 C9 1.3584(15) .
O1 H14 0.97(2) .
C2 C3 1.3898(16) .
C2 C7 1.3943(16) .
C2 H2 0.945(14) .
C3 C11 1.4015(16) .
C3 C12 1.4886(16) .
N4 C8 1.2760(16) .
N4 C16 1.4683(15) .
C5 C12 1.4442(14) .
C5 C12 1.4442(14) 7
C5 C10 1.444(2) .
O6 C19 1.4190(18) .
O6 H13 0.88(2) .
C7 C9 1.4112(16) .
C7 C8 1.4598(16) .
C8 H4 0.967(15) .
C9 C13 1.3925(17) .
C10 C18 1.4192(18) 7
C10 C18 1.4192(18) .
C11 C13 1.3879(17) .
C11 H1 0.958(15) .
C12 C15 1.3809(17) .
C13 H3 0.976(16) .
C14 C18 1.355(2) .
C14 C15 1.4083(19) .
C14 H9 0.973(18) .
C15 H8 0.953(18) .
C16 C19 1.5190(18) .
C16 C17 1.5232(19) .
C16 H5 0.990(15) .
C17 H10 0.956(18) .
C17 H11 1.04(2) .
C17 H12 1.02(2) .
C18 H15 0.956(17) .
C19 H6 1.027(17) .
C19 H7 0.974(15) .

loop_
_geom_torsion_atom_site_label_1
_geom_torsion_atom_site_label_2
_geom_torsion_atom_site_label_3
_geom_torsion_atom_site_label_4
_geom_torsion
_geom_torsion_site_symmetry_1
_geom_torsion_site_symmetry_4
C7 C2 C3 C11 4.55(16) . .
C7 C2 C3 C12 -175.86(11) . .
C3 C2 C7 C9 -2.30(16) . .
C3 C2 C7 C8 173.68(10) . .
C16 N4 C8 C7 176.60(10) . .
C2 C7 C8 N4 -176.70(11) . .
C9 C7 C8 N4 -0.76(17) . .
C2 C7 C9 O1 176.83(11) . .
C8 C7 C9 O1 0.88(16) . .
C2 C7 C9 C13 -1.40(16) . .
C8 C7 C9 C13 -177.35(11) . .
C12 C5 C10 C18 173.32(8) . 7
C12 C5 C10 C18 -6.68(8) 7 7
C12 C5 C10 C18 -6.68(8) . .
C12 C5 C10 C18 173.32(8) 7 .
C2 C3 C11 C13 -3.22(17) . .
C12 C3 C11 C13 177.18(11) . .
C12 C5 C12 C15 -173.41(12) 7 .
C10 C5 C12 C15 6.59(12) . .
C12 C5 C12 C3 8.81(8) 7 .
C10 C5 C12 C3 -171.19(8) . .
C2 C3 C12 C15 -126.80(12) . .
C11 C3 C12 C15 52.78(15) . .
C2 C3 C12 C5 51.06(16) . .
C11 C3 C12 C5 -129.36(11) . .
C3 C11 C13 C9 -0.37(18) . .
O1 C9 C13 C11 -175.55(11) . .
C7 C9 C13 C11 2.70(17) . .
C5 C12 C15 C14 -1.60(18) . .
C3 C12 C15 C14 176.37(12) . .
C18 C14 C15 C12 -3.7(2) . .
C8 N4 C16 C19 -130.08(12) . .
C8 N4 C16 C17 109.60(14) . .
C15 C14 C18 C10 3.6(2) . .
C18 C10 C18 C14 -178.33(15) 7 .
C5 C10 C18 C14 1.67(15) . .
N4 C16 C19 O6 68.33(14) . .
C17 C16 C19 O6 -171.30(11) . .
